data_4105130
loop_
_publ_author_name
'Chul Baik'
'Zachary M. Hudson'
'Hazem Amarne'
'Suning Wang'

_publ_section_title
;
 Enhancing the Photochemical Stability of N,C-Chelate Boryl Compounds: C-C
 Bond Formation versus C=C Bond cis,trans-Isomerization
;
_journal_name_full 'Journal of the American Chemical Society'
_journal_page_first 14549
_journal_page_last 14559
_journal_paper_doi 10.1021/ja906430s
_journal_volume 131
_journal_year 2009
_chemical_formula_sum 'C99 H96 B3 N3'
_chemical_formula_weight 1360.22
_chemical_name_systematic
;
 ?
;
_space_group_IT_number 2
_symmetry_cell_setting triclinic
_symmetry_space_group_name_Hall '-P 1'
_symmetry_space_group_name_H-M 'P -1'
_atom_sites_solution_hydrogens geom
_atom_sites_solution_primary direct
_atom_sites_solution_secondary difmap
_audit_creation_method SHELXL-97
_cell_angle_alpha 79.126(4)
_cell_angle_beta 65.471(3)
_cell_angle_gamma 64.616(3)
_cell_formula_units_Z 2
_cell_length_a 16.582(4)
_cell_length_b 17.149(4)
_cell_length_c 19.939(6)
_cell_measurement_reflns_used 2147
_cell_measurement_temperature 180(2)
_cell_measurement_theta_max 18.17
_cell_measurement_theta_min 2.22
_cell_volume 4660(2)
_computing_cell_refinement 'Bruker SMART'
_computing_data_collection 'Bruker SMART'
_computing_data_reduction 'Bruker SAINT'
_computing_molecular_graphics 'Bruker SHELXTL'
_computing_publication_material 'Bruker SHELXTL'
_computing_structure_refinement 'SHELXL-97 (Sheldrick, 1997)'
_computing_structure_solution 'SHELXS-97 (Sheldrick, 1990)'
_diffrn_ambient_temperature 180(2)
_diffrn_measured_fraction_theta_full 0.994
_diffrn_measured_fraction_theta_max 0.994
_diffrn_measurement_device_type 'CCD area detector'
_diffrn_measurement_method 'phi and omega scans'
_diffrn_radiation_monochromator graphite
_diffrn_radiation_source 'fine-focus sealed tube'
_diffrn_radiation_type MoK\a
_diffrn_radiation_wavelength 0.71073
_diffrn_reflns_av_R_equivalents 0.1126
_diffrn_reflns_av_sigmaI/netI 0.2219
_diffrn_reflns_limit_h_max 20
_diffrn_reflns_limit_h_min -20
_diffrn_reflns_limit_k_max 21
_diffrn_reflns_limit_k_min -21
_diffrn_reflns_limit_l_max 24
_diffrn_reflns_limit_l_min -25
_diffrn_reflns_number 50862
_diffrn_reflns_theta_full 26.50
_diffrn_reflns_theta_max 26.50
_diffrn_reflns_theta_min 1.12
_exptl_absorpt_coefficient_mu 0.055
_exptl_absorpt_correction_T_max 0.9945
_exptl_absorpt_correction_T_min 0.9891
_exptl_absorpt_correction_type multi-scan
_exptl_crystal_colour clear
_exptl_crystal_density_diffrn 0.969
_exptl_crystal_density_meas 0
_exptl_crystal_description block
_exptl_crystal_F_000 1452
_exptl_crystal_size_max 0.20
_exptl_crystal_size_mid 0.10
_exptl_crystal_size_min 0.10
_platon_squeeze_details
;
Disordered solvent molecules CH2Cl2 and hexane are removed
;
_refine_diff_density_max 0.207
_refine_diff_density_min -0.180
_refine_diff_density_rms 0.044
_refine_ls_extinction_method none
_refine_ls_goodness_of_fit_ref 0.786
_refine_ls_hydrogen_treatment constr
_refine_ls_matrix_type full
_refine_ls_number_parameters 964
_refine_ls_number_reflns 19197
_refine_ls_number_restraints 0
_refine_ls_restrained_S_all 0.786
_refine_ls_R_factor_all 0.1993
_refine_ls_R_factor_gt 0.0672
_refine_ls_shift/su_max 0.069
_refine_ls_shift/su_mean 0.001
_refine_ls_structure_factor_coef Fsqd
_refine_ls_weighting_details 'calc w=1/[\s^2^(Fo^2^)+(0.0500P)^2^+0.0000P] where P=(Fo^2^+2Fc^2^)/3'
_refine_ls_weighting_scheme calc
_refine_ls_wR_factor_gt 0.1325
_refine_ls_wR_factor_ref 0.1619
_reflns_number_gt 5614
_reflns_number_total 19197
_reflns_threshold_expression >2sigma(I)
_cod_data_source_file ja906430s_si_004.cif
_cod_data_source_block baik1
_cod_database_code 4105130

loop_
_symmetry_equiv_pos_as_xyz
'x, y, z'
'-x, -y, -z'

loop_
_atom_site_label
_atom_site_type_symbol
_atom_site_fract_x
_atom_site_fract_y
_atom_site_fract_z
_atom_site_U_iso_or_equiv
_atom_site_adp_type
_atom_site_occupancy
_atom_site_symmetry_multiplicity
_atom_site_calc_flag
_atom_site_refinement_flags
N1 N 0.89770(18) 0.81352(17) -0.13984(14) 0.0373(7) Uani 1 1 d .
N2 N 0.10216(18) 0.70914(17) 0.16156(14) 0.0385(7) Uani 1 1 d .
N3 N 0.41664(18) 0.72089(17) 0.59436(15) 0.0388(7) Uani 1 1 d .
C1 C 0.5941(2) 0.7647(2) 0.15691(19) 0.0411(9) Uani 1 1 d .
C2 C 0.5358(2) 0.7522(2) 0.13030(18) 0.0440(10) Uani 1 1 d .
H2A H 0.5527 0.7524 0.0786 0.053 Uiso 1 1 calc R
C3 C 0.4524(2) 0.7392(2) 0.17790(18) 0.0429(9) Uani 1 1 d .
C4 C 0.4295(2) 0.7382(2) 0.25360(18) 0.0441(9) Uani 1 1 d .
H4A H 0.3736 0.7286 0.2865 0.053 Uiso 1 1 calc R
C5 C 0.4857(2) 0.7510(2) 0.28172(19) 0.0468(10) Uani 1 1 d .
C6 C 0.5678(2) 0.7643(2) 0.23246(19) 0.0490(10) Uani 1 1 d .
H6A H 0.6071 0.7733 0.2514 0.059 Uiso 1 1 calc R
C7 C 0.6807(2) 0.7812(2) 0.10859(18) 0.0410(9) Uani 1 1 d .
H7A H 0.7108 0.7989 0.1309 0.049 Uiso 1 1 calc R
C8 C 0.7201(2) 0.7728(2) 0.03502(19) 0.0464(10) Uani 1 1 d .
H8A H 0.6919 0.7518 0.0135 0.056 Uiso 1 1 calc R
C9 C 0.8264(2) 0.7911(2) -0.08948(18) 0.0412(9) Uani 1 1 d .
H9A H 0.7912 0.7729 -0.1061 0.049 Uiso 1 1 calc R
C10 C 0.8025(2) 0.7934(2) -0.01453(18) 0.0390(9) Uani 1 1 d .
C11 C 0.8558(2) 0.8200(2) 0.00818(19) 0.0425(9) Uani 1 1 d .
H11A H 0.8433 0.8204 0.0592 0.051 Uiso 1 1 calc R
C12 C 0.9256(2) 0.8454(2) -0.04270(18) 0.0417(9) Uani 1 1 d .
H12A H 0.9613 0.8638 -0.0269 0.050 Uiso 1 1 calc R
C13 C 0.9451(2) 0.8448(2) -0.11729(18) 0.0365(9) Uani 1 1 d .
C14 C 1.0095(2) 0.8742(2) -0.17936(19) 0.0398(9) Uani 1 1 d .
C15 C 1.0691(2) 0.9097(2) -0.17593(19) 0.0429(9) Uani 1 1 d .
H15A H 1.0718 0.9147 -0.1303 0.051 Uiso 1 1 calc R
C16 C 1.1243(2) 0.9374(2) -0.2417(2) 0.0467(10) Uani 1 1 d .
H16A H 1.1648 0.9631 -0.2414 0.056 Uiso 1 1 calc R
C17 C 1.1210(3) 0.9280(2) -0.3078(2) 0.0530(10) Uani 1 1 d .
H17A H 1.1607 0.9457 -0.3525 0.064 Uiso 1 1 calc R
C18 C 1.0608(2) 0.8933(2) -0.30953(19) 0.0475(10) Uani 1 1 d .
H18A H 1.0600 0.8873 -0.3556 0.057 Uiso 1 1 calc R
C19 C 1.0010(2) 0.8666(2) -0.24521(18) 0.0400(9) Uani 1 1 d .
C20 C 0.3950(2) 0.7236(2) 0.14569(19) 0.0475(10) Uani 1 1 d .
H20A H 0.4260 0.7065 0.0956 0.057 Uiso 1 1 calc R
C21 C 0.3044(2) 0.7311(2) 0.18009(19) 0.0480(10) Uani 1 1 d .
H21A H 0.2711 0.7523 0.2290 0.058 Uiso 1 1 calc R
C22 C 0.1543(2) 0.7300(2) 0.18627(18) 0.0396(9) Uani 1 1 d .
H22A H 0.1229 0.7600 0.2314 0.048 Uiso 1 1 calc R
C23 C 0.2523(3) 0.7093(2) 0.14814(19) 0.0456(10) Uani 1 1 d .
C24 C 0.2941(3) 0.6664(2) 0.08129(19) 0.0544(11) Uani 1 1 d .
H24A H 0.3602 0.6539 0.0521 0.065 Uiso 1 1 calc R
C25 C 0.2431(2) 0.6423(2) 0.05704(19) 0.0500(10) Uani 1 1 d .
H25A H 0.2734 0.6114 0.0125 0.060 Uiso 1 1 calc R
C26 C 0.1453(3) 0.6638(2) 0.09886(18) 0.0409(9) Uani 1 1 d .
C27 C 0.0760(2) 0.6429(2) 0.08666(19) 0.0403(9) Uani 1 1 d .
C28 C 0.0945(3) 0.6006(2) 0.02575(19) 0.0562(11) Uani 1 1 d .
H28A H 0.1558 0.5841 -0.0135 0.067 Uiso 1 1 calc R
C29 C 0.0224(3) 0.5834(2) 0.0236(2) 0.0558(11) Uani 1 1 d .
H29A H 0.0332 0.5548 -0.0176 0.067 Uiso 1 1 calc R
C30 C -0.0670(3) 0.6080(2) 0.0818(2) 0.0556(11) Uani 1 1 d .
H30A H -0.1166 0.5954 0.0801 0.067 Uiso 1 1 calc R
C31 C -0.0848(2) 0.6505(2) 0.1425(2) 0.0470(10) Uani 1 1 d .
H31A H -0.1463 0.6669 0.1815 0.056 Uiso 1 1 calc R
C32 C -0.0126(2) 0.6695(2) 0.14653(18) 0.0393(9) Uani 1 1 d .
C33 C 0.4662(3) 0.7469(2) 0.3607(2) 0.0560(11) Uani 1 1 d .
H33A H 0.5127 0.7508 0.3746 0.067 Uiso 1 1 calc R
C34 C 0.3903(2) 0.7385(2) 0.41419(19) 0.0454(10) Uani 1 1 d .
H34A H 0.3428 0.7373 0.4000 0.054 Uiso 1 1 calc R
C35 C 0.4346(2) 0.7301(2) 0.52205(18) 0.0399(9) Uani 1 1 d .
H35 H 0.4926 0.7364 0.4894 0.048 Uiso 1 1 calc R
C36 C 0.3709(3) 0.7307(2) 0.49339(19) 0.0447(10) Uani 1 1 d .
C37 C 0.2868(2) 0.7219(2) 0.54349(19) 0.0472(10) Uani 1 1 d .
H37A H 0.2428 0.7197 0.5257 0.057 Uiso 1 1 calc R
C38 C 0.2658(2) 0.7165(2) 0.61792(19) 0.0464(10) Uani 1 1 d .
H38A H 0.2068 0.7128 0.6516 0.056 Uiso 1 1 calc R
C39 C 0.3320(2) 0.7163(2) 0.64317(18) 0.0385(9) Uani 1 1 d .
C40 C 0.3269(3) 0.7149(2) 0.71756(19) 0.0425(9) Uani 1 1 d .
C41 C 0.2508(2) 0.7096(2) 0.7810(2) 0.0505(10) Uani 1 1 d .
H41A H 0.1982 0.7037 0.7777 0.061 Uiso 1 1 calc R
C42 C 0.2525(3) 0.7132(2) 0.8501(2) 0.0578(11) Uani 1 1 d .
H42A H 0.2012 0.7102 0.8944 0.069 Uiso 1 1 calc R
C43 C 0.3312(3) 0.7214(2) 0.8517(2) 0.0564(11) Uani 1 1 d .
H43A H 0.3326 0.7252 0.8981 0.068 Uiso 1 1 calc R
C44 C 0.4086(3) 0.7242(2) 0.78789(19) 0.0483(10) Uani 1 1 d .
H44A H 0.4624 0.7276 0.7914 0.058 Uiso 1 1 calc R
C45 C 0.4070(2) 0.7221(2) 0.71852(18) 0.0407(9) Uani 1 1 d .
C46 C 1.0016(2) 0.7269(2) -0.27272(18) 0.0402(9) Uani 1 1 d .
C47 C 1.0244(3) 0.7271(3) -0.35022(19) 0.0444(10) Uani 1 1 d .
C51 C 1.0523(2) 0.6491(2) -0.24338(19) 0.0408(9) Uani 1 1 d .
C48 C 1.0915(3) 0.6548(3) -0.3927(2) 0.0525(11) Uani 1 1 d .
H48A H 1.1038 0.6572 -0.4438 0.063 Uiso 1 1 calc R
C49 C 1.1403(3) 0.5804(3) -0.3631(2) 0.0577(11) Uani 1 1 d .
C50 C 1.1203(3) 0.5783(2) -0.2881(2) 0.0530(10) Uani 1 1 d .
H50A H 1.1539 0.5270 -0.2666 0.064 Uiso 1 1 calc R
C52 C 1.0377(2) 0.6342(2) -0.16227(18) 0.0555(11) Uani 1 1 d .
H52A H 1.0484 0.6781 -0.1458 0.083 Uiso 1 1 calc R
H52B H 1.0836 0.5767 -0.1555 0.083 Uiso 1 1 calc R
H52C H 0.9718 0.6381 -0.1332 0.083 Uiso 1 1 calc R
C53 C 1.2154(3) 0.5003(3) -0.4088(2) 0.0949(16) Uani 1 1 d .
H53A H 1.2131 0.5079 -0.4580 0.142 Uiso 1 1 calc R
H53B H 1.2017 0.4496 -0.3845 0.142 Uiso 1 1 calc R
H53C H 1.2797 0.4920 -0.4133 0.142 Uiso 1 1 calc R
C54 C 0.9759(3) 0.8038(2) -0.39200(19) 0.0602(11) Uani 1 1 d .
H54A H 1.0226 0.8067 -0.4417 0.090 Uiso 1 1 calc R
H54B H 0.9520 0.8571 -0.3658 0.090 Uiso 1 1 calc R
H54C H 0.9219 0.7973 -0.3955 0.090 Uiso 1 1 calc R
C55 C 0.8250(2) 0.8696(2) -0.23835(18) 0.0443(9) Uani 1 1 d .
C56 C 0.7747(3) 0.9598(3) -0.23208(19) 0.0509(10) Uani 1 1 d .
C57 C 0.6851(3) 1.0017(3) -0.2382(2) 0.0653(12) Uani 1 1 d .
H57A H 0.6533 1.0627 -0.2338 0.078 Uiso 1 1 calc R
C58 C 0.6421(3) 0.9557(3) -0.2505(2) 0.0707(13) Uani 1 1 d .
C59 C 0.6871(3) 0.8679(3) -0.2538(2) 0.0636(12) Uani 1 1 d .
H59A H 0.6567 0.8358 -0.2609 0.076 Uiso 1 1 calc R
C60 C 0.7756(3) 0.8242(3) -0.24700(18) 0.0490(10) Uani 1 1 d .
C61 C 0.8127(3) 1.0177(2) -0.2149(2) 0.0738(13) Uani 1 1 d .
H61A H 0.7649 1.0773 -0.2090 0.111 Uiso 1 1 calc R
H61B H 0.8729 1.0153 -0.2556 0.111 Uiso 1 1 calc R
H61C H 0.8247 0.9976 -0.1693 0.111 Uiso 1 1 calc R
C62 C 0.5418(3) 1.0042(3) -0.2568(3) 0.1049(18) Uani 1 1 d .
H62A H 0.5236 0.9632 -0.2693 0.157 Uiso 1 1 calc R
H62B H 0.5450 1.0489 -0.2953 0.157 Uiso 1 1 calc R
H62C H 0.4937 1.0311 -0.2095 0.157 Uiso 1 1 calc R
C63 C 0.8138(2) 0.7262(2) -0.24797(19) 0.0555(11) Uani 1 1 d .
H63A H 0.7597 0.7081 -0.2306 0.083 Uiso 1 1 calc R
H63B H 0.8501 0.7013 -0.2156 0.083 Uiso 1 1 calc R
H63C H 0.8562 0.7059 -0.2984 0.083 Uiso 1 1 calc R
C64 C -0.0273(2) 0.7013(2) 0.28826(18) 0.0366(9) Uani 1 1 d .
C65 C -0.0560(2) 0.7619(2) 0.34056(18) 0.0382(9) Uani 1 1 d .
C66 C -0.0735(2) 0.7401(3) 0.4146(2) 0.0488(10) Uani 1 1 d .
H66A H -0.0927 0.7833 0.4481 0.059 Uiso 1 1 calc R
C67 C -0.0640(3) 0.6589(3) 0.4406(2) 0.0539(11) Uani 1 1 d .
C68 C -0.0305(3) 0.5966(3) 0.3893(2) 0.0535(11) Uani 1 1 d .
H68A H -0.0208 0.5387 0.4057 0.064 Uiso 1 1 calc R
C69 C -0.0109(2) 0.6158(2) 0.3154(2) 0.0451(10) Uani 1 1 d .
C70 C -0.0718(2) 0.8563(2) 0.32203(18) 0.0528(10) Uani 1 1 d .
H70A H -0.0310 0.8616 0.2706 0.079 Uiso 1 1 calc R
H70B H -0.0549 0.8779 0.3544 0.079 Uiso 1 1 calc R
H70C H -0.1396 0.8902 0.3292 0.079 Uiso 1 1 calc R
C71 C -0.0847(3) 0.6347(3) 0.5221(2) 0.0760(13) Uani 1 1 d .
H71A H -0.1328 0.6855 0.5522 0.114 Uiso 1 1 calc R
H71B H -0.0251 0.6142 0.5312 0.114 Uiso 1 1 calc R
H71C H -0.1093 0.5889 0.5350 0.114 Uiso 1 1 calc R
C72 C 0.0319(3) 0.5407(2) 0.2644(2) 0.0653(12) Uani 1 1 d .
H72A H 0.0483 0.4862 0.2919 0.098 Uiso 1 1 calc R
H72B H 0.0902 0.5424 0.2235 0.098 Uiso 1 1 calc R
H72C H -0.0153 0.5451 0.2448 0.098 Uiso 1 1 calc R
C73 C -0.0853(3) 0.8241(2) 0.18468(18) 0.0402(9) Uani 1 1 d .
C74 C -0.0589(3) 0.8830(2) 0.12822(19) 0.0452(10) Uani 1 1 d .
C75 C -0.1294(3) 0.9538(2) 0.1105(2) 0.0562(11) Uani 1 1 d .
H75A H -0.1091 0.9914 0.0720 0.067 Uiso 1 1 calc R
C76 C -0.2255(3) 0.9726(3) 0.1446(3) 0.0600(12) Uani 1 1 d .
C77 C -0.2522(3) 0.9165(3) 0.2004(2) 0.0579(11) Uani 1 1 d .
H77A H -0.3189 0.9277 0.2255 0.070 Uiso 1 1 calc R
C78 C -0.1856(3) 0.8439(2) 0.2214(2) 0.0466(10) Uani 1 1 d .
C79 C 0.0446(3) 0.8732(2) 0.0842(2) 0.0662(12) Uani 1 1 d .
H79A H 0.0782 0.8608 0.1179 0.099 Uiso 1 1 calc R
H79B H 0.0455 0.9268 0.0568 0.099 Uiso 1 1 calc R
H79C H 0.0771 0.8256 0.0496 0.099 Uiso 1 1 calc R
C80 C -0.2985(3) 1.0495(3) 0.1210(3) 0.1046(17) Uani 1 1 d .
H80A H -0.2735 1.0949 0.1011 0.157 Uiso 1 1 calc R
H80B H -0.3590 1.0715 0.1637 0.157 Uiso 1 1 calc R
H80C H -0.3101 1.0318 0.0831 0.157 Uiso 1 1 calc R
C81 C -0.2282(2) 0.7932(2) 0.28615(19) 0.0559(11) Uani 1 1 d .
H81A H -0.1862 0.7317 0.2796 0.084 Uiso 1 1 calc R
H81B H -0.2921 0.8018 0.2894 0.084 Uiso 1 1 calc R
H81C H -0.2340 0.8130 0.3316 0.084 Uiso 1 1 calc R
C82 C 0.5724(2) 0.6183(2) 0.63341(18) 0.0427(9) Uani 1 1 d .
C83 C 0.5812(2) 0.5417(2) 0.61078(18) 0.0441(10) Uani 1 1 d .
C84 C 0.6578(3) 0.4637(2) 0.61326(18) 0.0496(10) Uani 1 1 d .
H84A H 0.6624 0.4125 0.5975 0.059 Uiso 1 1 calc R
C85 C 0.7266(3) 0.4585(3) 0.6377(2) 0.0540(11) Uani 1 1 d .
C86 C 0.7153(3) 0.5336(3) 0.6613(2) 0.0569(11) Uani 1 1 d .
H86A H 0.7605 0.5320 0.6796 0.068 Uiso 1 1 calc R
C87 C 0.6414(3) 0.6119(3) 0.65997(19) 0.0467(10) Uani 1 1 d .
C88 C 0.8091(3) 0.3751(3) 0.6367(2) 0.0727(13) Uani 1 1 d .
H88A H 0.8399 0.3797 0.6677 0.109 Uiso 1 1 calc R
H88B H 0.8561 0.3622 0.5860 0.109 Uiso 1 1 calc R
H88C H 0.7855 0.3288 0.6558 0.109 Uiso 1 1 calc R
C89 C 0.6430(3) 0.6887(3) 0.6869(2) 0.0691(12) Uani 1 1 d .
H89A H 0.6610 0.6711 0.7301 0.104 Uiso 1 1 calc R
H89B H 0.5789 0.7356 0.7003 0.104 Uiso 1 1 calc R
H89C H 0.6901 0.7086 0.6475 0.104 Uiso 1 1 calc R
C90 C 0.5123(3) 0.5330(2) 0.5830(2) 0.0661(12) Uani 1 1 d .
H90A H 0.5311 0.4719 0.5750 0.099 Uiso 1 1 calc R
H90B H 0.5152 0.5652 0.5365 0.099 Uiso 1 1 calc R
H90C H 0.4465 0.5562 0.6198 0.099 Uiso 1 1 calc R
C91 C 0.5241(3) 0.7933(2) 0.59540(18) 0.0426(9) Uani 1 1 d .
C92 C 0.4692(3) 0.8788(3) 0.62043(19) 0.0499(10) Uani 1 1 d .
C96 C 0.6130(3) 0.7790(2) 0.53668(19) 0.0464(10) Uani 1 1 d .
C93 C 0.5060(3) 0.9427(3) 0.5935(2) 0.0578(11) Uani 1 1 d .
H93A H 0.4669 0.9995 0.6122 0.069 Uiso 1 1 calc R
C95 C 0.6480(3) 0.8448(3) 0.5110(2) 0.0580(11) Uani 1 1 d .
H95A H 0.7090 0.8326 0.4718 0.070 Uiso 1 1 calc R
C94 C 0.5978(3) 0.9263(3) 0.5401(2) 0.0624(12) Uani 1 1 d .
C97 C 0.3650(3) 0.9072(2) 0.6735(2) 0.0675(12) Uani 1 1 d .
H97A H 0.3329 0.9702 0.6709 0.101 Uiso 1 1 calc R
H97B H 0.3626 0.8897 0.7238 0.101 Uiso 1 1 calc R
H97C H 0.3323 0.8802 0.6602 0.101 Uiso 1 1 calc R
C98 C 0.6379(3) 0.9960(3) 0.5164(2) 0.0891(15) Uani 1 1 d .
H98A H 0.6948 0.9791 0.4705 0.134 Uiso 1 1 calc R
H98B H 0.6560 1.0034 0.5550 0.134 Uiso 1 1 calc R
H98C H 0.5888 1.0505 0.5084 0.134 Uiso 1 1 calc R
C99 C 0.6776(2) 0.6947(2) 0.49605(19) 0.0601(11) Uani 1 1 d .
H99A H 0.6385 0.6634 0.4995 0.090 Uiso 1 1 calc R
H99B H 0.7251 0.6596 0.5182 0.090 Uiso 1 1 calc R
H99C H 0.7109 0.7065 0.4441 0.090 Uiso 1 1 calc R
B1 B 0.9296(3) 0.8186(3) -0.2298(2) 0.0377(10) Uani 1 1 d .
B2 B -0.0121(3) 0.7278(3) 0.2024(2) 0.0408(11) Uani 1 1 d .
B3 B 0.4865(3) 0.7159(3) 0.6337(2) 0.0452(12) Uani 1 1 d .

loop_
_atom_site_aniso_label
_atom_site_aniso_U_11
_atom_site_aniso_U_22
_atom_site_aniso_U_33
_atom_site_aniso_U_23
_atom_site_aniso_U_13
_atom_site_aniso_U_12
N1 0.0365(17) 0.0424(18) 0.0379(18) -0.0064(15) -0.0105(15) -0.0209(15)
N2 0.0331(17) 0.052(2) 0.0354(18) -0.0054(15) -0.0107(14) -0.0208(15)
N3 0.0352(18) 0.0475(19) 0.0349(18) -0.0063(15) -0.0063(15) -0.0217(15)
C1 0.033(2) 0.051(2) 0.044(2) -0.0064(19) -0.0121(19) -0.0210(19)
C2 0.042(2) 0.066(3) 0.029(2) -0.0035(19) -0.0100(18) -0.028(2)
C3 0.039(2) 0.059(3) 0.034(2) -0.0052(19) -0.0103(19) -0.023(2)
C4 0.040(2) 0.061(3) 0.033(2) -0.0039(19) -0.0057(18) -0.028(2)
C5 0.041(2) 0.068(3) 0.037(2) -0.004(2) -0.009(2) -0.030(2)
C6 0.047(2) 0.081(3) 0.037(2) -0.003(2) -0.017(2) -0.038(2)
C7 0.034(2) 0.056(3) 0.041(2) -0.0039(19) -0.0138(18) -0.0248(19)
C8 0.041(2) 0.063(3) 0.039(2) -0.014(2) -0.0069(19) -0.027(2)
C9 0.038(2) 0.053(3) 0.041(2) -0.0075(19) -0.0117(19) -0.026(2)
C10 0.036(2) 0.049(2) 0.033(2) -0.0087(18) -0.0079(18) -0.0200(19)
C11 0.041(2) 0.056(3) 0.035(2) -0.0137(19) -0.0085(19) -0.023(2)
C12 0.047(2) 0.056(3) 0.034(2) -0.0050(19) -0.0140(19) -0.029(2)
C13 0.033(2) 0.042(2) 0.038(2) -0.0042(18) -0.0109(18) -0.0190(18)
C14 0.036(2) 0.037(2) 0.046(2) -0.0090(18) -0.0086(19) -0.0175(18)
C15 0.052(2) 0.048(2) 0.034(2) -0.0098(18) -0.0108(19) -0.026(2)
C16 0.042(2) 0.048(2) 0.049(3) -0.010(2) -0.007(2) -0.024(2)
C17 0.061(3) 0.055(3) 0.043(2) -0.003(2) -0.010(2) -0.031(2)
C18 0.053(2) 0.059(3) 0.039(2) -0.003(2) -0.016(2) -0.029(2)
C19 0.041(2) 0.045(2) 0.031(2) -0.0119(18) -0.0056(18) -0.0172(19)
C20 0.040(2) 0.071(3) 0.039(2) -0.006(2) -0.0105(19) -0.031(2)
C21 0.043(2) 0.063(3) 0.045(2) -0.005(2) -0.012(2) -0.029(2)
C22 0.040(2) 0.051(2) 0.037(2) -0.0045(18) -0.0146(19) -0.024(2)
C23 0.041(2) 0.065(3) 0.040(2) -0.008(2) -0.0115(19) -0.030(2)
C24 0.042(2) 0.080(3) 0.049(3) -0.013(2) -0.007(2) -0.035(2)
C25 0.043(2) 0.064(3) 0.040(2) -0.017(2) -0.003(2) -0.024(2)
C26 0.044(2) 0.051(2) 0.034(2) -0.0016(19) -0.0146(19) -0.024(2)
C27 0.044(2) 0.047(2) 0.039(2) -0.0028(19) -0.0144(19) -0.027(2)
C28 0.066(3) 0.070(3) 0.043(2) -0.009(2) -0.013(2) -0.039(2)
C29 0.070(3) 0.067(3) 0.046(3) -0.003(2) -0.026(2) -0.035(3)
C30 0.066(3) 0.055(3) 0.067(3) 0.002(2) -0.035(3) -0.033(2)
C31 0.046(2) 0.047(2) 0.055(3) -0.004(2) -0.023(2) -0.020(2)
C32 0.044(2) 0.040(2) 0.044(2) 0.0039(18) -0.0182(19) -0.0247(19)
C33 0.053(3) 0.090(3) 0.042(3) -0.002(2) -0.017(2) -0.044(2)
C34 0.043(2) 0.060(3) 0.041(2) -0.006(2) -0.013(2) -0.027(2)
C35 0.038(2) 0.051(2) 0.030(2) -0.0015(18) -0.0115(18) -0.0186(19)
C36 0.047(2) 0.056(3) 0.037(2) -0.0015(19) -0.013(2) -0.027(2)
C37 0.044(2) 0.061(3) 0.043(3) 0.001(2) -0.015(2) -0.029(2)
C38 0.039(2) 0.063(3) 0.035(2) -0.008(2) -0.0027(19) -0.026(2)
C39 0.037(2) 0.044(2) 0.033(2) -0.0033(18) -0.0065(18) -0.0198(19)
C40 0.046(2) 0.043(2) 0.034(2) -0.0049(18) -0.0069(19) -0.020(2)
C41 0.044(2) 0.049(3) 0.047(3) -0.008(2) -0.005(2) -0.018(2)
C42 0.070(3) 0.061(3) 0.033(2) 0.000(2) -0.007(2) -0.029(2)
C43 0.074(3) 0.057(3) 0.038(3) -0.004(2) -0.014(2) -0.031(2)
C44 0.053(3) 0.054(3) 0.040(2) -0.003(2) -0.018(2) -0.022(2)
C45 0.047(2) 0.038(2) 0.038(2) -0.0051(18) -0.0138(19) -0.0176(19)
C46 0.041(2) 0.052(3) 0.032(2) -0.0104(19) -0.0061(18) -0.026(2)
C47 0.047(2) 0.060(3) 0.036(2) -0.002(2) -0.011(2) -0.034(2)
C51 0.038(2) 0.046(2) 0.039(2) -0.001(2) -0.0102(19) -0.020(2)
C48 0.053(3) 0.072(3) 0.036(2) -0.013(2) -0.002(2) -0.038(3)
C49 0.051(3) 0.059(3) 0.055(3) -0.025(2) 0.000(2) -0.025(2)
C50 0.048(3) 0.042(3) 0.059(3) -0.005(2) -0.008(2) -0.019(2)
C52 0.051(3) 0.050(3) 0.053(3) -0.001(2) -0.015(2) -0.013(2)
C53 0.081(3) 0.096(4) 0.086(4) -0.045(3) 0.008(3) -0.035(3)
C54 0.073(3) 0.080(3) 0.036(2) -0.006(2) -0.018(2) -0.038(3)
C55 0.044(2) 0.054(3) 0.036(2) -0.0072(19) -0.0126(18) -0.021(2)
C56 0.053(3) 0.052(3) 0.052(3) -0.005(2) -0.022(2) -0.020(2)
C57 0.059(3) 0.061(3) 0.073(3) -0.009(2) -0.034(2) -0.008(2)
C58 0.062(3) 0.083(4) 0.077(3) -0.021(3) -0.036(3) -0.019(3)
C59 0.054(3) 0.071(3) 0.075(3) -0.025(3) -0.026(2) -0.022(3)
C60 0.050(3) 0.063(3) 0.040(2) -0.004(2) -0.015(2) -0.029(2)
C61 0.070(3) 0.053(3) 0.105(4) -0.014(3) -0.036(3) -0.022(2)
C62 0.076(3) 0.100(4) 0.150(5) -0.030(4) -0.069(3) -0.008(3)
C63 0.054(3) 0.069(3) 0.061(3) -0.002(2) -0.025(2) -0.035(2)
C64 0.029(2) 0.042(2) 0.039(2) -0.0037(19) -0.0109(17) -0.0145(18)
C65 0.033(2) 0.046(2) 0.036(2) -0.0017(19) -0.0119(17) -0.0157(18)
C66 0.042(2) 0.069(3) 0.041(2) 0.002(2) -0.0144(19) -0.029(2)
C67 0.044(3) 0.077(3) 0.047(3) 0.010(3) -0.022(2) -0.030(2)
C68 0.056(3) 0.062(3) 0.058(3) 0.020(2) -0.030(2) -0.036(2)
C69 0.041(2) 0.054(3) 0.051(3) 0.004(2) -0.022(2) -0.025(2)
C70 0.055(3) 0.063(3) 0.047(2) -0.005(2) -0.023(2) -0.024(2)
C71 0.075(3) 0.107(4) 0.056(3) 0.022(3) -0.035(2) -0.044(3)
C72 0.082(3) 0.056(3) 0.071(3) 0.017(2) -0.039(3) -0.036(2)
C73 0.052(3) 0.047(2) 0.038(2) 0.0002(19) -0.023(2) -0.028(2)
C74 0.059(3) 0.043(3) 0.042(2) -0.009(2) -0.023(2) -0.021(2)
C75 0.094(4) 0.043(3) 0.057(3) 0.004(2) -0.048(3) -0.032(3)
C76 0.071(3) 0.048(3) 0.075(3) -0.013(3) -0.049(3) -0.011(3)
C77 0.060(3) 0.064(3) 0.061(3) -0.014(2) -0.030(2) -0.022(3)
C78 0.049(3) 0.047(3) 0.052(3) -0.006(2) -0.027(2) -0.016(2)
C79 0.078(3) 0.068(3) 0.062(3) 0.017(2) -0.027(2) -0.044(3)
C80 0.115(4) 0.069(3) 0.141(5) -0.008(3) -0.083(4) -0.010(3)
C81 0.048(2) 0.073(3) 0.056(3) -0.005(2) -0.020(2) -0.031(2)
C82 0.042(2) 0.053(3) 0.038(2) -0.0033(19) -0.0146(18) -0.023(2)
C83 0.038(2) 0.051(3) 0.044(2) -0.012(2) -0.0137(19) -0.015(2)
C84 0.049(3) 0.047(3) 0.050(3) -0.005(2) -0.014(2) -0.019(2)
C85 0.048(3) 0.057(3) 0.059(3) 0.006(2) -0.027(2) -0.019(2)
C86 0.051(3) 0.076(3) 0.055(3) 0.006(2) -0.022(2) -0.036(3)
C87 0.046(2) 0.061(3) 0.044(2) -0.003(2) -0.020(2) -0.026(2)
C88 0.063(3) 0.082(3) 0.076(3) 0.014(3) -0.033(3) -0.030(3)
C89 0.078(3) 0.091(3) 0.062(3) -0.005(3) -0.033(2) -0.046(3)
C90 0.060(3) 0.051(3) 0.103(3) -0.020(2) -0.046(3) -0.014(2)
C91 0.045(2) 0.056(3) 0.037(2) -0.0060(19) -0.0129(19) -0.029(2)
C92 0.058(3) 0.056(3) 0.044(2) -0.006(2) -0.014(2) -0.032(2)
C96 0.047(2) 0.052(3) 0.044(2) -0.002(2) -0.013(2) -0.027(2)
C93 0.067(3) 0.054(3) 0.056(3) -0.005(2) -0.023(2) -0.025(2)
C95 0.050(3) 0.081(3) 0.051(3) -0.003(2) -0.014(2) -0.037(3)
C94 0.070(3) 0.071(3) 0.062(3) -0.004(3) -0.024(3) -0.042(3)
C97 0.062(3) 0.057(3) 0.060(3) -0.011(2) 0.003(2) -0.023(2)
C98 0.108(4) 0.092(4) 0.098(4) 0.009(3) -0.039(3) -0.071(3)
C99 0.048(3) 0.078(3) 0.048(3) -0.012(2) -0.002(2) -0.030(2)
B1 0.045(3) 0.050(3) 0.027(2) -0.001(2) -0.010(2) -0.030(2)
B2 0.041(3) 0.049(3) 0.043(3) -0.002(2) -0.018(2) -0.025(2)
B3 0.040(3) 0.063(3) 0.041(3) -0.007(2) -0.013(2) -0.027(3)

loop_
_atom_type_symbol
_atom_type_description
_atom_type_scat_dispersion_real
_atom_type_scat_dispersion_imag
_atom_type_scat_source
C C 0.0033 0.0016 'International Tables Vol C Tables 4.2.6.8 and 6.1.1.4'
H H 0.0000 0.0000 'International Tables Vol C Tables 4.2.6.8 and 6.1.1.4'
N N 0.0061 0.0033 'International Tables Vol C Tables 4.2.6.8 and 6.1.1.4'
B B 0.0013 0.0007 'International Tables Vol C Tables 4.2.6.8 and 6.1.1.4'

loop_
_geom_angle_atom_site_label_1
_geom_angle_atom_site_label_2
_geom_angle_atom_site_label_3
_geom_angle
C9 N1 C13 119.8(3)
C9 N1 B1 127.4(3)
C13 N1 B1 112.4(3)
C22 N2 C26 120.2(3)
C22 N2 B2 126.6(3)
C26 N2 B2 113.0(3)
C35 N3 C39 120.6(3)
C35 N3 B3 126.4(3)
C39 N3 B3 113.0(3)
C2 C1 C6 118.2(3)
C2 C1 C7 123.0(3)
C6 C1 C7 118.8(3)
C1 C2 C3 121.4(3)
C1 C2 H2A 119.3
C3 C2 H2A 119.3
C4 C3 C2 118.3(3)
C4 C3 C20 123.0(3)
C2 C3 C20 118.6(3)
C5 C4 C3 121.6(3)
C5 C4 H4A 119.2
C3 C4 H4A 119.2
C4 C5 C6 118.3(3)
C4 C5 C33 123.1(3)
C6 C5 C33 118.5(3)
C1 C6 C5 122.2(3)
C1 C6 H6A 118.9
C5 C6 H6A 118.9
C8 C7 C1 124.2(3)
C8 C7 H7A 117.9
C1 C7 H7A 117.9
C7 C8 C10 125.4(3)
C7 C8 H8A 117.3
C10 C8 H8A 117.3
N1 C9 C10 122.5(3)
N1 C9 H9A 118.7
C10 C9 H9A 118.7
C9 C10 C11 117.4(3)
C9 C10 C8 117.8(3)
C11 C10 C8 124.8(3)
C12 C11 C10 120.0(3)
C12 C11 H11A 120.0
C10 C11 H11A 120.0
C11 C12 C13 120.7(3)
C11 C12 H12A 119.6
C13 C12 H12A 119.6
N1 C13 C12 119.4(3)
N1 C13 C14 110.4(3)
C12 C13 C14 130.2(3)
C15 C14 C19 123.8(3)
C15 C14 C13 125.4(3)
C19 C14 C13 110.7(3)
C16 C15 C14 117.4(3)
C16 C15 H15A 121.3
C14 C15 H15A 121.3
C17 C16 C15 120.6(3)
C17 C16 H16A 119.7
C15 C16 H16A 119.7
C18 C17 C16 120.8(3)
C18 C17 H17A 119.6
C16 C17 H17A 119.6
C17 C18 C19 121.6(3)
C17 C18 H18A 119.2
C19 C18 H18A 119.2
C18 C19 C14 115.7(3)
C18 C19 B1 133.2(3)
C14 C19 B1 110.7(3)
C21 C20 C3 126.1(3)
C21 C20 H20A 116.9
C3 C20 H20A 116.9
C20 C21 C23 124.5(3)
C20 C21 H21A 117.7
C23 C21 H21A 117.7
N2 C22 C23 122.3(3)
N2 C22 H22A 118.8
C23 C22 H22A 118.8
C22 C23 C24 116.2(3)
C22 C23 C21 118.9(3)
C24 C23 C21 124.8(3)
C25 C24 C23 122.0(3)
C25 C24 H24A 119.0
C23 C24 H24A 119.0
C24 C25 C26 118.6(3)
C24 C25 H25A 120.7
C26 C25 H25A 120.7
N2 C26 C25 120.5(3)
N2 C26 C27 110.1(3)
C25 C26 C27 129.4(3)
C28 C27 C32 124.0(3)
C28 C27 C26 125.6(3)
C32 C27 C26 110.4(3)
C29 C28 C27 118.4(3)
C29 C28 H28A 120.8
C27 C28 H28A 120.8
C28 C29 C30 119.9(3)
C28 C29 H29A 120.0
C30 C29 H29A 120.0
C31 C30 C29 121.1(3)
C31 C30 H30A 119.4
C29 C30 H30A 119.4
C30 C31 C32 120.5(3)
C30 C31 H31A 119.7
C32 C31 H31A 119.7
C27 C32 C31 115.9(3)
C27 C32 B2 110.2(3)
C31 C32 B2 133.4(3)
C34 C33 C5 126.0(3)
C34 C33 H33A 117.0
C5 C33 H33A 117.0
C33 C34 C36 127.2(3)
C33 C34 H34A 116.4
C36 C34 H34A 116.4
N3 C35 C36 121.8(3)
N3 C35 H35 119.1
C36 C35 H35 119.1
C37 C36 C35 116.9(3)
C37 C36 C34 120.4(3)
C35 C36 C34 122.7(3)
C38 C37 C36 121.6(3)
C38 C37 H37A 119.2
C36 C37 H37A 119.2
C37 C38 C39 118.8(3)
C37 C38 H38A 120.6
C39 C38 H38A 120.6
N3 C39 C38 120.1(3)
N3 C39 C40 109.5(3)
C38 C39 C40 130.4(3)
C41 C40 C45 123.3(3)
C41 C40 C39 124.9(3)
C45 C40 C39 111.7(3)
C40 C41 C42 119.3(4)
C40 C41 H41A 120.4
C42 C41 H41A 120.4
C43 C42 C41 117.9(3)
C43 C42 H42A 121.1
C41 C42 H42A 121.1
C42 C43 C44 122.5(4)
C42 C43 H43A 118.7
C44 C43 H43A 118.7
C43 C44 C45 120.0(3)
C43 C44 H44A 120.0
C45 C44 H44A 120.0
C40 C45 C44 116.9(3)
C40 C45 B3 109.2(3)
C44 C45 B3 133.6(3)
C51 C46 C47 115.4(3)
C51 C46 B1 126.9(3)
C47 C46 B1 117.3(3)
C48 C47 C46 121.6(4)
C48 C47 C54 114.8(3)
C46 C47 C54 123.6(3)
C50 C51 C46 121.2(3)
C50 C51 C52 114.6(3)
C46 C51 C52 124.1(3)
C49 C48 C47 121.9(4)
C49 C48 H48A 119.0
C47 C48 H48A 119.0
C48 C49 C50 117.9(4)
C48 C49 C53 122.9(4)
C50 C49 C53 119.2(4)
C49 C50 C51 121.9(4)
C49 C50 H50A 119.0
C51 C50 H50A 119.0
C51 C52 H52A 109.5
C51 C52 H52B 109.5
H52A C52 H52B 109.5
C51 C52 H52C 109.5
H52A C52 H52C 109.5
H52B C52 H52C 109.5
C49 C53 H53A 109.5
C49 C53 H53B 109.5
H53A C53 H53B 109.5
C49 C53 H53C 109.5
H53A C53 H53C 109.5
H53B C53 H53C 109.5
C47 C54 H54A 109.5
C47 C54 H54B 109.5
H54A C54 H54B 109.5
C47 C54 H54C 109.5
H54A C54 H54C 109.5
H54B C54 H54C 109.5
C56 C55 C60 115.5(3)
C56 C55 B1 122.8(3)
C60 C55 B1 121.5(3)
C57 C56 C55 121.9(4)
C57 C56 C61 115.6(4)
C55 C56 C61 122.4(3)
C58 C57 C56 120.7(4)
C58 C57 H57A 119.7
C56 C57 H57A 119.7
C59 C58 C57 118.8(4)
C59 C58 C62 121.6(4)
C57 C58 C62 119.5(4)
C58 C59 C60 122.0(4)
C58 C59 H59A 119.0
C60 C59 H59A 119.0
C59 C60 C55 121.0(4)
C59 C60 C63 115.6(3)
C55 C60 C63 123.4(3)
C56 C61 H61A 109.5
C56 C61 H61B 109.5
H61A C61 H61B 109.5
C56 C61 H61C 109.5
H61A C61 H61C 109.5
H61B C61 H61C 109.5
C58 C62 H62A 109.5
C58 C62 H62B 109.5
H62A C62 H62B 109.5
C58 C62 H62C 109.5
H62A C62 H62C 109.5
H62B C62 H62C 109.5
C60 C63 H63A 109.5
C60 C63 H63B 109.5
H63A C63 H63B 109.5
C60 C63 H63C 109.5
H63A C63 H63C 109.5
H63B C63 H63C 109.5
C65 C64 C69 115.1(3)
C65 C64 B2 122.1(3)
C69 C64 B2 122.9(3)
C66 C65 C64 122.0(3)
C66 C65 C70 114.4(3)
C64 C65 C70 123.6(3)
C67 C66 C65 121.9(4)
C67 C66 H66A 119.1
C65 C66 H66A 119.1
C66 C67 C68 117.2(4)
C66 C67 C71 122.2(4)
C68 C67 C71 120.6(4)
C69 C68 C67 122.3(4)
C69 C68 H68A 118.9
C67 C68 H68A 118.9
C68 C69 C64 121.3(4)
C68 C69 C72 117.0(4)
C64 C69 C72 121.7(3)
C65 C70 H70A 109.5
C65 C70 H70B 109.5
H70A C70 H70B 109.5
C65 C70 H70C 109.5
H70A C70 H70C 109.5
H70B C70 H70C 109.5
C67 C71 H71A 109.5
C67 C71 H71B 109.5
H71A C71 H71B 109.5
C67 C71 H71C 109.5
H71A C71 H71C 109.5
H71B C71 H71C 109.5
C69 C72 H72A 109.5
C69 C72 H72B 109.5
H72A C72 H72B 109.5
C69 C72 H72C 109.5
H72A C72 H72C 109.5
H72B C72 H72C 109.5
C74 C73 C78 116.1(3)
C74 C73 B2 126.6(3)
C78 C73 B2 116.4(3)
C75 C74 C73 120.2(4)
C75 C74 C79 116.4(4)
C73 C74 C79 123.4(3)
C76 C75 C74 124.2(4)
C76 C75 H75A 117.9
C74 C75 H75A 117.9
C75 C76 C77 116.3(4)
C75 C76 C80 121.5(5)
C77 C76 C80 122.2(4)
C76 C77 C78 122.9(4)
C76 C77 H77A 118.5
C78 C77 H77A 118.5
C77 C78 C73 120.4(4)
C77 C78 C81 115.5(4)
C73 C78 C81 124.0(3)
C74 C79 H79A 109.5
C74 C79 H79B 109.5
H79A C79 H79B 109.5
C74 C79 H79C 109.5
H79A C79 H79C 109.5
H79B C79 H79C 109.5
C76 C80 H80A 109.5
C76 C80 H80B 109.5
H80A C80 H80B 109.5
C76 C80 H80C 109.5
H80A C80 H80C 109.5
H80B C80 H80C 109.5
C78 C81 H81A 109.5
C78 C81 H81B 109.5
H81A C81 H81B 109.5
C78 C81 H81C 109.5
H81A C81 H81C 109.5
H81B C81 H81C 109.5
C83 C82 C87 116.7(3)
C83 C82 B3 126.3(3)
C87 C82 B3 117.1(3)
C82 C83 C84 120.2(3)
C82 C83 C90 125.6(3)
C84 C83 C90 114.3(3)
C85 C84 C83 122.6(4)
C85 C84 H84A 118.7
C83 C84 H84A 118.7
C86 C85 C84 116.3(4)
C86 C85 C88 122.6(4)
C84 C85 C88 121.1(4)
C85 C86 C87 123.3(4)
C85 C86 H86A 118.3
C87 C86 H86A 118.3
C86 C87 C82 120.9(4)
C86 C87 C89 115.2(3)
C82 C87 C89 123.9(4)
C85 C88 H88A 109.5
C85 C88 H88B 109.5
H88A C88 H88B 109.5
C85 C88 H88C 109.5
H88A C88 H88C 109.5
H88B C88 H88C 109.5
C87 C89 H89A 109.5
C87 C89 H89B 109.5
H89A C89 H89B 109.5
C87 C89 H89C 109.5
H89A C89 H89C 109.5
H89B C89 H89C 109.5
C83 C90 H90A 109.5
C83 C90 H90B 109.5
H90A C90 H90B 109.5
C83 C90 H90C 109.5
H90A C90 H90C 109.5
H90B C90 H90C 109.5
C96 C91 C92 115.9(3)
C96 C91 B3 122.5(3)
C92 C91 B3 121.6(3)
C93 C92 C91 121.4(3)
C93 C92 C97 116.8(3)
C91 C92 C97 121.6(3)
C95 C96 C91 120.8(3)
C95 C96 C99 114.9(3)
C91 C96 C99 124.3(3)
C94 C93 C92 122.3(4)
C94 C93 H93A 118.9
C92 C93 H93A 118.9
C94 C95 C96 122.9(4)
C94 C95 H95A 118.5
C96 C95 H95A 118.5
C95 C94 C93 116.2(4)
C95 C94 C98 123.3(4)
C93 C94 C98 120.6(4)
C92 C97 H97A 109.5
C92 C97 H97B 109.5
H97A C97 H97B 109.5
C92 C97 H97C 109.5
H97A C97 H97C 109.5
H97B C97 H97C 109.5
C94 C98 H98A 109.5
C94 C98 H98B 109.5
H98A C98 H98B 109.5
C94 C98 H98C 109.5
H98A C98 H98C 109.5
H98B C98 H98C 109.5
C96 C99 H99A 109.5
C96 C99 H99B 109.5
H99A C99 H99B 109.5
C96 C99 H99C 109.5
H99A C99 H99C 109.5
H99B C99 H99C 109.5
C19 B1 C46 103.3(3)
C19 B1 C55 121.6(3)
C46 B1 C55 117.5(3)
C19 B1 N1 95.4(2)
C46 B1 N1 115.5(3)
C55 B1 N1 101.9(3)
C64 B2 N2 104.5(3)
C64 B2 C32 123.2(3)
N2 B2 C32 95.5(3)
C64 B2 C73 117.7(3)
N2 B2 C73 114.8(3)
C32 B2 C73 99.6(3)
N3 B3 C91 105.2(3)
N3 B3 C45 95.7(3)
C91 B3 C45 122.2(3)
N3 B3 C82 114.5(3)
C91 B3 C82 115.6(3)
C45 B3 C82 102.3(3)

loop_
_geom_bond_atom_site_label_1
_geom_bond_atom_site_label_2
_geom_bond_distance
N1 C9 1.347(4)
N1 C13 1.361(4)
N1 B1 1.642(4)
N2 C22 1.342(4)
N2 C26 1.351(4)
N2 B2 1.629(4)
N3 C35 1.338(4)
N3 C39 1.362(4)
N3 B3 1.615(4)
C1 C2 1.382(4)
C1 C6 1.383(4)
C1 C7 1.472(4)
C2 C3 1.399(4)
C2 H2A 0.9500
C3 C4 1.394(4)
C3 C20 1.477(4)
C4 C5 1.374(4)
C4 H4A 0.9500
C5 C6 1.393(4)
C5 C33 1.465(4)
C6 H6A 0.9500
C7 C8 1.343(4)
C7 H7A 0.9500
C8 C10 1.459(4)
C8 H8A 0.9500
C9 C10 1.382(4)
C9 H9A 0.9500
C10 C11 1.398(4)
C11 C12 1.359(4)
C11 H11A 0.9500
C12 C13 1.386(4)
C12 H12A 0.9500
C13 C14 1.433(4)
C14 C15 1.393(4)
C14 C19 1.412(4)
C15 C16 1.388(4)
C15 H15A 0.9500
C16 C17 1.383(4)
C16 H16A 0.9500
C17 C18 1.378(4)
C17 H17A 0.9500
C18 C19 1.396(4)
C18 H18A 0.9500
C19 B1 1.616(5)
C20 C21 1.326(4)
C20 H20A 0.9500
C21 C23 1.454(4)
C21 H21A 0.9500
C22 C23 1.389(4)
C22 H22A 0.9500
C23 C24 1.401(4)
C24 C25 1.355(4)
C24 H24A 0.9500
C25 C26 1.393(4)
C25 H25A 0.9500
C26 C27 1.457(4)
C27 C28 1.388(4)
C27 C32 1.403(4)
C28 C29 1.366(4)
C28 H28A 0.9500
C29 C30 1.394(5)
C29 H29A 0.9500
C30 C31 1.391(4)
C30 H30A 0.9500
C31 C32 1.403(4)
C31 H31A 0.9500
C32 B2 1.635(5)
C33 C34 1.313(4)
C33 H33A 0.9500
C34 C36 1.466(4)
C34 H34A 0.9500
C35 C36 1.391(4)
C35 H35 0.9500
C36 C37 1.389(4)
C37 C38 1.371(4)
C37 H37A 0.9500
C38 C39 1.384(4)
C38 H38A 0.9500
C39 C40 1.446(4)
C40 C41 1.390(4)
C40 C45 1.394(4)
C41 C42 1.402(5)
C41 H41A 0.9500
C42 C43 1.386(5)
C42 H42A 0.9500
C43 C44 1.393(4)
C43 H43A 0.9500
C44 C45 1.402(4)
C44 H44A 0.9500
C45 B3 1.645(5)
C46 C51 1.407(4)
C46 C47 1.430(4)
C46 B1 1.638(5)
C47 C48 1.387(4)
C47 C54 1.519(5)
C51 C50 1.393(4)
C51 C52 1.520(4)
C48 C49 1.362(5)
C48 H48A 0.9500
C49 C50 1.388(5)
C49 C53 1.527(5)
C50 H50A 0.9500
C52 H52A 0.9800
C52 H52B 0.9800
C52 H52C 0.9800
C53 H53A 0.9800
C53 H53B 0.9800
C53 H53C 0.9800
C54 H54A 0.9800
C54 H54B 0.9800
C54 H54C 0.9800
C55 C56 1.409(5)
C55 C60 1.423(4)
C55 B1 1.641(5)
C56 C57 1.394(5)
C56 C61 1.530(4)
C57 C58 1.375(5)
C57 H57A 0.9500
C58 C59 1.364(5)
C58 C62 1.555(5)
C59 C60 1.385(5)
C59 H59A 0.9500
C60 C63 1.521(5)
C61 H61A 0.9800
C61 H61B 0.9800
C61 H61C 0.9800
C62 H62A 0.9800
C62 H62B 0.9800
C62 H62C 0.9800
C63 H63A 0.9800
C63 H63B 0.9800
C63 H63C 0.9800
C64 C65 1.403(4)
C64 C69 1.413(4)
C64 B2 1.628(5)
C65 C66 1.391(4)
C65 C70 1.522(4)
C66 C67 1.357(5)
C66 H66A 0.9500
C67 C68 1.388(5)
C67 C71 1.528(5)
C68 C69 1.376(4)
C68 H68A 0.9500
C69 C72 1.520(4)
C70 H70A 0.9800
C70 H70B 0.9800
C70 H70C 0.9800
C71 H71A 0.9800
C71 H71B 0.9800
C71 H71C 0.9800
C72 H72A 0.9800
C72 H72B 0.9800
C72 H72C 0.9800
C73 C74 1.421(4)
C73 C78 1.421(4)
C73 B2 1.656(5)
C74 C75 1.388(5)
C74 C79 1.518(5)
C75 C76 1.360(5)
C75 H75A 0.9500
C76 C77 1.382(5)
C76 C80 1.515(5)
C77 C78 1.397(5)
C77 H77A 0.9500
C78 C81 1.506(4)
C79 H79A 0.9800
C79 H79B 0.9800
C79 H79C 0.9800
C80 H80A 0.9800
C80 H80B 0.9800
C80 H80C 0.9800
C81 H81A 0.9800
C81 H81B 0.9800
C81 H81C 0.9800
C82 C83 1.399(4)
C82 C87 1.405(4)
C82 B3 1.668(5)
C83 C84 1.405(4)
C83 C90 1.527(4)
C84 C85 1.380(4)
C84 H84A 0.9500
C85 C86 1.365(5)
C85 C88 1.493(5)
C86 C87 1.381(5)
C86 H86A 0.9500
C87 C89 1.527(4)
C88 H88A 0.9800
C88 H88B 0.9800
C88 H88C 0.9800
C89 H89A 0.9800
C89 H89B 0.9800
C89 H89C 0.9800
C90 H90A 0.9800
C90 H90B 0.9800
C90 H90C 0.9800
C91 C96 1.404(4)
C91 C92 1.408(4)
C91 B3 1.633(5)
C92 C93 1.393(5)
C92 C97 1.515(4)
C96 C95 1.403(5)
C96 C99 1.512(4)
C93 C94 1.389(5)
C93 H93A 0.9500
C95 C94 1.375(5)
C95 H95A 0.9500
C94 C98 1.517(5)
C97 H97A 0.9800
C97 H97B 0.9800
C97 H97C 0.9800
C98 H98A 0.9800
C98 H98B 0.9800
C98 H98C 0.9800
C99 H99A 0.9800
C99 H99B 0.9800
C99 H99C 0.9800

loop_
_platon_squeeze_void_nr
_platon_squeeze_void_average_x
_platon_squeeze_void_average_y
_platon_squeeze_void_average_z
_platon_squeeze_void_volume
_platon_squeeze_void_count_electrons
1 0.000 0.000 0.500 276.5 82.6
2 0.500 0.365 0.000 844.3 172.2
